data_4323505
loop_
_publ_author_name
'Melissa Hirsch-Kuchma'
'Terrence Nicholson'
'Alan Davison'
'William M. Davis'
'Alun G. Jones'

_publ_section_title
;
 Synthesis and Characterization of Rhenium(III) and Technetium(III)
 Organohydrazide Chelate Complexes. Reactions of 2-Hydrazinopyridine with
 Complexes of Rhenium and Technetium
;
_journal_name_full 'Inorganic Chemistry'
_journal_page_first 3237
_journal_page_last 3241
_journal_paper_doi 10.1021/ic961489t
_journal_volume 36
_journal_year 1997
_chemical_formula_sum 'C26 H30 Cl2 N6 P2 Re'
_chemical_formula_weight 745.60
_chemical_name_systematic
; 
 ? 
;
_space_group_IT_number 33
_symmetry_cell_setting orthorhombic
_symmetry_space_group_name_Hall 'P 2c -2n'
_symmetry_space_group_name_H-M 'P n a 21'
_atom_sites_solution_hydrogens geom
_atom_sites_solution_primary direct
_atom_sites_solution_secondary difmap
_audit_creation_method SHELXL
_cell_angle_alpha 90.00
_cell_angle_beta 90.00
_cell_angle_gamma 90.00
_cell_formula_units_Z 4
_cell_length_a 17.383(4)
_cell_length_b 13.967(3)
_cell_length_c 12.002(2)
_cell_measurement_temperature 296(2)
_cell_volume 2913.9(10)
_computing_cell_refinement 'Siemens XSCANS'
_computing_data_collection 'Siemens XSCANS'
_computing_data_reduction 'Siemens SHELXTL'
_computing_molecular_graphics 'Siemens SHELXTL'
_computing_publication_material 'Siemens SHELXTL'
_computing_structure_refinement 'SHELXL-93 (Sheldrick, 1993)'
_computing_structure_solution 'SHELXS-86 (Sheldrick, 1990)'
_diffrn_ambient_temperature 296(2)
_diffrn_measurement_device 'Siemens P4'
_diffrn_measurement_method '\w scans'
_diffrn_radiation_monochromator graphite
_diffrn_radiation_source 'fine-focus sealed tube'
_diffrn_radiation_type MoK\a
_diffrn_radiation_wavelength 0.71073
_diffrn_reflns_av_R_equivalents 0.0448
_diffrn_reflns_av_sigmaI/netI 0.0354
_diffrn_reflns_limit_h_max 19
_diffrn_reflns_limit_h_min -18
_diffrn_reflns_limit_k_max 15
_diffrn_reflns_limit_k_min -14
_diffrn_reflns_limit_l_max 13
_diffrn_reflns_limit_l_min -6
_diffrn_reflns_number 11285
_diffrn_reflns_theta_max 23.27
_diffrn_reflns_theta_min 1.87
_exptl_absorpt_coefficient_mu 4.490
_exptl_absorpt_correction_T_max 0.2934
_exptl_absorpt_correction_T_min 0.2227
_exptl_absorpt_correction_type empirical
_exptl_crystal_colour red-brown
_exptl_crystal_density_diffrn 1.700
_exptl_crystal_description prismatic
_exptl_crystal_F_000 1468
_exptl_crystal_size_max .32
_exptl_crystal_size_mid .30
_exptl_crystal_size_min .28
_refine_diff_density_max 0.618
_refine_diff_density_min -0.576
_refine_diff_density_rms 0.190
_refine_ls_abs_structure_details 'Flack H D (1983), Acta Cryst. A39, 876-881'
_refine_ls_abs_structure_Flack 0.000(12)
_refine_ls_extinction_coef 0.0023(2)
_refine_ls_extinction_expression Fc^*^=kFc[1+0.001xFc^2^\l^3^/sin(2\q)]^-1/4^
_refine_ls_extinction_method SHELXL
_refine_ls_goodness_of_fit_all 1.227
_refine_ls_goodness_of_fit_obs 1.044
_refine_ls_matrix_type full
_refine_ls_number_parameters 335
_refine_ls_number_reflns 3083
_refine_ls_number_restraints 1
_refine_ls_restrained_S_all 1.226
_refine_ls_restrained_S_obs 1.043
_refine_ls_R_factor_all 0.0384
_refine_ls_R_factor_obs 0.0281
_refine_ls_shift/esd_max 0.002
_refine_ls_shift/esd_mean 0.000
_refine_ls_structure_factor_coef Fsqd
_refine_ls_weighting_details 'w=1/[\s^2^(Fo^2^)+(0.0479P)^2^+0.0000P] where P=(Fo^2^+2Fc^2^)/3'
_refine_ls_weighting_scheme calc
_refine_ls_wR_factor_all 0.0840
_refine_ls_wR_factor_obs 0.0673
_reflns_number_observed 2773
_reflns_number_total 3083
_reflns_observed_criterion >2sigma(I)
_cod_data_source_file ic961489t_2.cif
_cod_data_source_block psi1
_cod_depositor_comments
;
The following automatic conversions were performed:

'_refine_ls_weighting_scheme' value 'calc
w=1/[\s^2^(Fo^2^)+(0.0479P)^2^+0.0000P] where P=(Fo^2^+2Fc^2^)/3' was
changed to 'calc'. New tag '_refine_ls_weighting_details' was
created. The value of the new tag was set to
'w=1/[\s^2^(Fo^2^)+(0.0479P)^2^+0.0000P] where P=(Fo^2^+2Fc^2^)/3'.

Automatic conversion script
Id: cif_fix_values 3143 2015-03-26 13:38:13Z robertas 
;
_cod_database_code 4323505

loop_
_symmetry_equiv_pos_as_xyz
'x, y, z'
'-x, -y, z+1/2'
'x+1/2, -y+1/2, z'
'-x+1/2, y+1/2, z+1/2'

loop_
_atom_site_aniso_label
_atom_site_aniso_U_11
_atom_site_aniso_U_22
_atom_site_aniso_U_33
_atom_site_aniso_U_23
_atom_site_aniso_U_13
_atom_site_aniso_U_12
Re 0.0365(2) 0.0254(2) 0.0320(2) 0.0010(3) 0.0035(3) 0.00107(14)
Cl1 0.051(2) 0.0446(15) 0.041(2) 0.0071(14) 0.0100(14) 0.0004(12)
P1 0.044(2) 0.0306(14) 0.039(2) -0.0051(13) 0.0019(14) -0.0011(12)
P2 0.0405(15) 0.0356(15) 0.039(2) 0.0001(14) -0.0015(14) -0.0026(12)
N11 0.044(4) 0.038(4) 0.031(4) 0.008(7) -0.003(8) -0.002(3)
N12 0.042(4) 0.037(4) 0.043(6) 0.009(7) 0.009(6) 0.007(3)
N13 0.058(5) 0.036(5) 0.080(8) 0.007(5) 0.015(5) 0.014(5)
N21 0.036(4) 0.031(4) 0.031(7) 0.002(4) 0.004(4) 0.000(3)
N22 0.040(5) 0.032(5) 0.047(6) 0.004(4) 0.006(5) -0.009(4)
N23 0.070(6) 0.040(6) 0.036(6) 0.009(5) 0.004(5) -0.010(5)
C11 0.042(6) 0.041(6) 0.037(7) -0.001(5) -0.004(5) -0.006(5)
C12 0.055(7) 0.070(9) 0.047(8) -0.018(7) 0.011(7) -0.027(6)
C13 0.112(13) 0.082(10) 0.035(8) 0.014(8) -0.015(9) -0.045(10)
C14 0.069(10) 0.083(11) 0.089(14) 0.018(10) -0.036(10) -0.018(8)
C15 0.054(8) 0.074(10) 0.107(14) 0.029(10) -0.007(9) -0.002(7)
C16 0.062(8) 0.055(8) 0.060(9) 0.001(7) -0.003(7) 0.003(6)
C17 0.047(6) 0.067(8) 0.071(9) 0.012(7) 0.004(7) -0.011(6)
C18 0.077(9) 0.046(7) 0.086(11) -0.026(8) 0.000(9) 0.007(7)
C21 0.045(6) 0.031(6) 0.048(7) -0.005(5) -0.016(6) -0.011(5)
C22 0.057(6) 0.047(6) 0.062(7) 0.006(12) 0.005(11) -0.010(5)
C23 0.073(8) 0.055(7) 0.085(12) 0.019(9) -0.008(10) -0.022(6)
C24 0.073(9) 0.036(7) 0.134(17) -0.001(8) -0.027(9) 0.001(7)
C25 0.071(9) 0.051(8) 0.067(10) -0.002(7) 0.001(7) 0.011(6)
C26 0.057(7) 0.039(6) 0.051(8) -0.007(6) -0.006(6) 0.000(5)
C27 0.040(6) 0.061(8) 0.073(9) -0.012(7) -0.009(6) -0.002(5)
C28 0.079(9) 0.051(7) 0.049(8) -0.002(7) -0.017(7) -0.016(6)
C111 0.034(5) 0.024(5) 0.057(8) -0.004(5) 0.009(6) -0.004(4)
C112 0.052(7) 0.041(6) 0.058(8) 0.005(6) 0.006(7) 0.009(5)
C113 0.094(10) 0.053(7) 0.069(10) 0.021(8) 0.026(9) 0.015(7)
C114 0.069(8) 0.042(7) 0.091(11) 0.027(7) 0.027(9) 0.013(6)
C115 0.065(8) 0.047(8) 0.126(15) 0.015(9) 0.018(10) 0.022(6)
C211 0.034(5) 0.032(5) 0.039(7) 0.005(5) 0.006(5) 0.000(4)
C212 0.051(7) 0.035(6) 0.054(8) 0.013(6) 0.001(6) -0.001(5)
C213 0.051(7) 0.037(6) 0.065(9) 0.011(6) -0.002(7) 0.003(5)
C214 0.039(5) 0.040(6) 0.085(11) -0.012(10) -0.004(11) 0.008(4)
C215 0.041(6) 0.044(6) 0.045(8) 0.011(5) 0.010(5) 0.004(5)
Cl2 0.121(3) 0.052(2) 0.054(2) -0.003(2) 0.036(2) 0.014(2)

loop_
_atom_site_label
_atom_site_type_symbol
_atom_site_fract_x
_atom_site_fract_y
_atom_site_fract_z
_atom_site_U_iso_or_equiv
_atom_site_thermal_displace_type
_atom_site_occupancy
_atom_site_calc_flag
_atom_site_refinement_flags
_atom_site_disorder_group
Re Re 0.16450(2) 0.14389(2) 0.25184(7) 0.0313(2) Uani 1 d . .
Cl1 Cl 0.2414(2) 0.1704(2) 0.0870(2) 0.0454(7) Uani 1 d . .
P1 P 0.0758(2) 0.0610(2) 0.1265(2) 0.0381(6) Uani 1 d . .
P2 P 0.2648(2) 0.2313(2) 0.3534(3) 0.0383(7) Uani 1 d . .
N11 N 0.1031(4) 0.2478(5) 0.2528(11) 0.038(2) Uani 1 d . .
N12 N 0.0564(4) 0.3124(5) 0.2636(11) 0.041(2) Uani 1 d . .
N13 N 0.0013(5) 0.4553(6) 0.2100(9) 0.058(3) Uani 1 d . .
N21 N 0.2218(4) 0.0084(5) 0.2817(6) 0.033(2) Uani 1 d . .
N22 N 0.1238(5) 0.0936(5) 0.3914(8) 0.040(2) Uani 1 d . .
N23 N 0.1436(6) 0.0126(6) 0.4399(8) 0.049(2) Uani 1 d . .
C11 C 0.0346(6) 0.1404(7) 0.0220(10) 0.040(3) Uani 1 d . .
C12 C 0.0647(7) 0.1515(8) -0.0830(11) 0.057(4) Uani 1 d . .
H12B H 0.1068(7) 0.1150(8) -0.1049(11) 0.069 Uiso 1 calc R .
C13 C 0.0325(10) 0.2173(11) -0.1571(12) 0.076(5) Uani 1 d . .
H13B H 0.0531(10) 0.2235(11) -0.2282(12) 0.092 Uiso 1 calc R .
C14 C -0.0277(9) 0.2717(11) -0.1276(17) 0.081(5) Uani 1 d . .
H14A H -0.0485(9) 0.3150(11) -0.1782(17) 0.097 Uiso 1 calc R .
C15 C -0.0588(8) 0.2637(10) -0.0226(16) 0.078(5) Uani 1 d . .
H15A H -0.1001(8) 0.3020(10) -0.0015(16) 0.094 Uiso 1 calc R .
C16 C -0.0282(7) 0.1982(8) 0.0506(12) 0.059(3) Uani 1 d . .
H16A H -0.0498(7) 0.1922(8) 0.1212(12) 0.071 Uiso 1 calc R .
C17 C -0.0062(6) 0.0118(9) 0.1992(11) 0.062(3) Uani 1 d . .
H17A H 0.0113(6) -0.0312(9) 0.2562(11) 0.074 Uiso 1 calc R .
H17B H -0.0382(6) -0.0222(9) 0.1475(11) 0.074 Uiso 1 calc R .
H17C H -0.0351(6) 0.0629(9) 0.2326(11) 0.074 Uiso 1 calc R .
C18 C 0.1164(8) -0.0388(8) 0.0481(14) 0.070(4) Uani 1 d . .
H18A H 0.1606(8) -0.0173(8) 0.0072(14) 0.083 Uiso 1 calc R .
H18B H 0.0785(8) -0.0631(8) -0.0028(14) 0.083 Uiso 1 calc R .
H18C H 0.1314(8) -0.0887(8) 0.0987(14) 0.083 Uiso 1 calc R .
C21 C 0.2503(6) 0.3603(6) 0.3364(10) 0.041(3) Uani 1 d . .
C22 C 0.2893(6) 0.4105(7) 0.2561(17) 0.055(3) Uani 1 d . .
H22B H 0.3268(6) 0.3806(7) 0.2133(17) 0.066 Uiso 1 calc R .
C23 C 0.2719(7) 0.5083(8) 0.2391(17) 0.071(4) Uani 1 d . .
H23B H 0.2991(7) 0.5436(8) 0.1865(17) 0.085 Uiso 1 calc R .
C24 C 0.2150(8) 0.5509(9) 0.3005(15) 0.081(6) Uani 1 d . .
H24A H 0.2039(8) 0.6154(9) 0.2895(15) 0.097 Uiso 1 calc R .
C25 C 0.1745(7) 0.4997(9) 0.3776(13) 0.063(4) Uani 1 d . .
H25A H 0.1349(7) 0.5285(9) 0.4174(13) 0.075 Uiso 1 calc R .
C26 C 0.1928(7) 0.4043(8) 0.3963(11) 0.049(3) Uani 1 d . .
H26A H 0.1659(7) 0.3698(8) 0.4500(11) 0.058 Uiso 1 calc R .
C27 C 0.3623(6) 0.2042(8) 0.3113(12) 0.058(3) Uani 1 d . .
H27A H 0.3675(6) 0.2142(8) 0.2326(12) 0.070 Uiso 1 calc R .
H27B H 0.3737(6) 0.1386(8) 0.3287(12) 0.070 Uiso 1 calc R .
H27C H 0.3974(6) 0.2453(8) 0.3504(12) 0.070 Uiso 1 calc R .
C28 C 0.2656(7) 0.2089(8) 0.5015(11) 0.060(3) Uani 1 d . .
H28A H 0.2155(7) 0.2216(8) 0.5317(11) 0.072 Uiso 1 calc R .
H28B H 0.3027(7) 0.2499(8) 0.5366(11) 0.072 Uiso 1 calc R .
H28C H 0.2789(7) 0.1432(8) 0.5150(11) 0.072 Uiso 1 calc R .
C111 C 0.0542(6) 0.3879(7) 0.1827(10) 0.038(3) Uani 1 d . .
C112 C 0.0987(7) 0.3918(8) 0.0910(11) 0.050(3) Uani 1 d . .
H11A H 0.1351(7) 0.3444(8) 0.0769(11) 0.061 Uiso 1 calc R .
C113 C 0.0893(8) 0.4672(8) 0.0186(12) 0.072(4) Uani 1 d . .
H11B H 0.1197(8) 0.4713(8) -0.0449(12) 0.087 Uiso 1 calc R .
C114 C 0.0363(7) 0.5349(8) 0.0395(14) 0.067(4) Uani 1 d . .
H11C H 0.0270(7) 0.5843(8) -0.0108(14) 0.081 Uiso 1 calc R .
C115 C -0.0033(7) 0.5284(9) 0.1367(16) 0.079(5) Uani 1 d . .
H11D H -0.0363(7) 0.5785(9) 0.1544(16) 0.095 Uiso 1 calc R .
C211 C 0.1971(5) -0.0358(7) 0.3757(9) 0.035(2) Uani 1 d . .
C212 C 0.2241(6) -0.1258(7) 0.4082(12) 0.047(3) Uani 1 d . .
H21A H 0.2070(6) -0.1538(7) 0.4740(12) 0.056 Uiso 1 calc R .
C213 C 0.2746(6) -0.1709(8) 0.3436(12) 0.051(3) Uani 1 d . .
H21B H 0.2926(6) -0.2312(8) 0.3634(12) 0.061 Uiso 1 calc R .
C214 C 0.3004(6) -0.1273(6) 0.2462(21) 0.055(3) Uani 1 d . .
H21C H 0.3347(6) -0.1590(6) 0.1996(21) 0.066 Uiso 1 calc R .
C215 C 0.2750(5) -0.0376(7) 0.2194(9) 0.043(3) Uani 1 d . .
H21D H 0.2949(5) -0.0074(7) 0.1567(9) 0.052 Uiso 1 calc R .
Cl2 Cl 0.0466(3) 0.2297(2) 0.5492(3) 0.0756(11) Uani 1 d . .

loop_
_atom_type_symbol
_atom_type_description
_atom_type_scat_dispersion_real
_atom_type_scat_dispersion_imag
_atom_type_scat_source
C C 0.0033 0.0016 'International Tables Vol C Tables 4.2.6.8 and 6.1.1.4'
H H 0.0000 0.0000 'International Tables Vol C Tables 4.2.6.8 and 6.1.1.4'
N N 0.0061 0.0033 'International Tables Vol C Tables 4.2.6.8 and 6.1.1.4'
P P 0.1023 0.0942 'International Tables Vol C Tables 4.2.6.8 and 6.1.1.4'
Cl Cl 0.1484 0.1585 'International Tables Vol C Tables 4.2.6.8 and 6.1.1.4'
Re Re -1.0185 7.2310 'International Tables Vol C Tables 4.2.6.8 and 6.1.1.4'

loop_
_geom_angle_atom_site_label_1
_geom_angle_atom_site_label_2
_geom_angle_atom_site_label_3
_geom_angle
_geom_angle_site_symmetry_1
_geom_angle_site_symmetry_3
_geom_angle_publ_flag
N11 Re N22 94.0(4) . . ?
N11 Re N21 166.9(4) . . ?
N22 Re N21 73.2(3) . . ?
N11 Re Cl1 102.1(4) . . ?
N22 Re Cl1 163.7(2) . . ?
N21 Re Cl1 90.8(2) . . ?
N11 Re P1 90.7(3) . . ?
N22 Re P1 97.4(3) . . ?
N21 Re P1 88.7(2) . . ?
Cl1 Re P1 85.26(10) . . ?
N11 Re P2 91.0(3) . . ?
N22 Re P2 90.6(3) . . ?
N21 Re P2 91.5(2) . . ?
Cl1 Re P2 86.40(10) . . ?
P1 Re P2 171.66(10) . . ?
C17 P1 C11 104.7(5) . . ?
C17 P1 C18 105.3(6) . . ?
C11 P1 C18 105.2(6) . . ?
C17 P1 Re 112.3(4) . . ?
C11 P1 Re 112.5(3) . . ?
C18 P1 Re 115.8(5) . . ?
C27 P2 C28 103.4(6) . . ?
C27 P2 C21 107.7(5) . . ?
C28 P2 C21 106.3(6) . . ?
C27 P2 Re 115.1(4) . . ?
C28 P2 Re 114.1(4) . . ?
C21 P2 Re 109.6(3) . . ?
N12 N11 Re 172.0(9) . . ?
N11 N12 C111 119.3(11) . . ?
C115 N13 C111 114.1(11) . . ?
C215 N21 C211 117.3(8) . . ?
C215 N21 Re 129.7(6) . . ?
C211 N21 Re 113.0(6) . . ?
N23 N22 Re 126.4(7) . . ?
N22 N23 C211 110.4(9) . . ?
C12 C11 C16 117.2(12) . . ?
C12 C11 P1 123.4(9) . . ?
C16 C11 P1 119.3(10) . . ?
C11 C12 C13 120.3(12) . . ?
C14 C13 C12 121.3(14) . . ?
C13 C14 C15 120.1(15) . . ?
C16 C15 C14 119.2(15) . . ?
C15 C16 C11 121.9(14) . . ?
C22 C21 C26 119.8(10) . . ?
C22 C21 P2 120.9(9) . . ?
C26 C21 P2 118.8(9) . . ?
C21 C22 C23 119.4(14) . . ?
C24 C23 C22 119.8(15) . . ?
C25 C24 C23 120.6(12) . . ?
C24 C25 C26 119.6(13) . . ?
C21 C26 C25 120.7(12) . . ?
C112 C111 N13 124.0(10) . . ?
C112 C111 N12 124.6(9) . . ?
N13 C111 N12 111.4(10) . . ?
C111 C112 C113 118.6(11) . . ?
C114 C113 C112 120.2(13) . . ?
C113 C114 C115 117.4(12) . . ?
N13 C115 C114 125.5(11) . . ?
N21 C211 N23 116.9(8) . . ?
N21 C211 C212 122.4(10) . . ?
N23 C211 C212 120.6(10) . . ?
C213 C212 C211 119.0(12) . . ?
C212 C213 C214 119.7(11) . . ?
C215 C214 C213 119.6(14) . . ?
N21 C215 C214 121.8(12) . . ?

loop_
_geom_bond_atom_site_label_1
_geom_bond_atom_site_label_2
_geom_bond_distance
_geom_bond_site_symmetry_2
_geom_bond_publ_flag
Re N11 1.802(7) . ?
Re N22 1.949(9) . ?
Re N21 2.167(7) . ?
Re Cl1 2.416(3) . ?
Re P1 2.445(3) . ?
Re P2 2.453(3) . ?
P1 C17 1.807(11) . ?
P1 C11 1.822(11) . ?
P1 C18 1.823(12) . ?
P2 C27 1.808(11) . ?
P2 C28 1.805(13) . ?
P2 C21 1.830(9) . ?
N11 N12 1.221(9) . ?
N12 C111 1.43(2) . ?
N13 C115 1.35(2) . ?
N13 C111 1.357(13) . ?
N21 C215 1.352(12) . ?
N21 C211 1.356(13) . ?
N22 N23 1.319(11) . ?
N23 C211 1.384(13) . ?
C11 C12 1.37(2) . ?
C11 C16 1.400(15) . ?
C12 C13 1.40(2) . ?
C13 C14 1.34(2) . ?
C14 C15 1.38(2) . ?
C15 C16 1.38(2) . ?
C21 C22 1.37(2) . ?
C21 C26 1.38(2) . ?
C22 C23 1.41(2) . ?
C23 C24 1.37(2) . ?
C24 C25 1.37(2) . ?
C25 C26 1.39(2) . ?
C111 C112 1.35(2) . ?
C112 C113 1.37(2) . ?
C113 C114 1.34(2) . ?
C114 C115 1.36(2) . ?
C211 C212 1.397(14) . ?
C212 C213 1.33(2) . ?
C213 C214 1.39(2) . ?
C214 C215 1.367(14) . ?
